data_7235865
loop_
_publ_author_name
'Chen, Zhijie'
'Adil, Karim'
'Weseli\'nski, \/Lukasz J.'
'Belmabkhout, Youssef'
'Eddaoudi, Mohamed'

_publ_section_title
;
 A supermolecular building layer approach for gas separation and storage
 applications: the eea and rtl MOF platforms for CO2 capture and
 hydrocarbon separation
;
_journal_issue 12
_journal_name_full 'Journal of Materials Chemistry A'
_journal_page_first 6276
_journal_paper_doi 10.1039/C4TA07115H
_journal_volume 3
_journal_year 2015
_chemical_formula_moiety 'C14 H7 Cu N2 O5'
_chemical_formula_sum 'C14 H7 Cu N2 O5'
_chemical_formula_weight 346.76
_space_group_IT_number 166
_space_group_name_Hall '-R 3 2"'
_space_group_name_H-M_alt 'R -3 m :H'
_symmetry_cell_setting hexagonal
_symmetry_space_group_name_H-M 'R -3 m :H'
_atom_sites_solution_hydrogens constr
_atom_sites_solution_primary direct
_atom_sites_solution_secondary difmap
_audit_creation_method SHELXL-97
_audit_update_record
;
2015-01-21 deposited with the CCDC.
2015-02-20 downloaded from the CCDC.
;
_cell_angle_alpha 90.00
_cell_angle_beta 90.00
_cell_angle_gamma 120.00
_cell_formula_units_Z 18
_cell_length_a 18.7846(11)
_cell_length_b 18.7846(11)
_cell_length_c 37.823(2)
_cell_measurement_temperature 150(2)
_cell_volume 11558.2(11)
_computing_cell_refinement 'SAINT-Plus (Bruker, 2007)'
_computing_data_collection 'APEX2 (Bruker, 2007)'
_computing_data_reduction 'SAINT-Plus (Bruker, 2007)'
_computing_molecular_graphics 'DIAMOND (Brandenburg, 2009)'
_computing_publication_material 'SHELXTL (Sheldrick, 2008)'
_computing_structure_refinement 'SHELXTL (Sheldrick, 2008)'
_computing_structure_solution 'SHELXTL (Sheldrick, 2008)'
_diffrn_ambient_temperature 150(2)
_diffrn_measured_fraction_theta_full 0.982
_diffrn_measured_fraction_theta_max 0.982
_diffrn_measurement_device_type ' BRUKER ApexII X8'
_diffrn_measurement_method '\w scans'
_diffrn_radiation_monochromator mirror
_diffrn_radiation_source 'ImuS microsource'
_diffrn_radiation_type CuK\a
_diffrn_radiation_wavelength 1.54178
_diffrn_reflns_av_R_equivalents 0.0309
_diffrn_reflns_av_sigmaI/netI 0.0270
_diffrn_reflns_limit_h_max 22
_diffrn_reflns_limit_h_min -20
_diffrn_reflns_limit_k_max 21
_diffrn_reflns_limit_k_min -16
_diffrn_reflns_limit_l_max 44
_diffrn_reflns_limit_l_min -44
_diffrn_reflns_number 11190
_diffrn_reflns_theta_full 66.47
_diffrn_reflns_theta_max 66.47
_diffrn_reflns_theta_min 2.96
_exptl_absorpt_coefficient_mu 1.339
_exptl_absorpt_correction_T_max 0.9361
_exptl_absorpt_correction_T_min 0.8777
_exptl_absorpt_correction_type multi-scan
_exptl_absorpt_process_details
;
(SADABS; Sheldrick, 1996)
;
_exptl_crystal_colour blue
_exptl_crystal_density_diffrn 0.897
_exptl_crystal_density_method 'not measured'
_exptl_crystal_description fragment
_exptl_crystal_F_000 3132
_exptl_crystal_size_max 0.10
_exptl_crystal_size_mid 0.10
_exptl_crystal_size_min 0.05
_platon_squeeze_details
; 
 Refinement of F^2^ against ALL reflections.  The weighted R-factor wR and 
 goodness of fit S are based on F^2^, conventional R-factors R are based 
 on F, with F set to zero for negative F^2^. The threshold expression of 
 F^2^ > 2sigma(F^2^) is used only for calculating R-factors(gt) etc. and is 
 not relevant to the choice of reflections for refinement.  R-factors based 
 on F^2^ are statistically about twice as large as those based on F, and R- 
 factors based on ALL data will be even larger. 
;
_refine_diff_density_max 0.645
_refine_diff_density_min -0.362
_refine_diff_density_rms 0.080
_refine_ls_extinction_method none
_refine_ls_goodness_of_fit_ref 1.659
_refine_ls_hydrogen_treatment mixed
_refine_ls_matrix_type full
_refine_ls_number_parameters 125
_refine_ls_number_reflns 2462
_refine_ls_number_restraints 3
_refine_ls_restrained_S_all 1.659
_refine_ls_R_factor_all 0.0693
_refine_ls_R_factor_gt 0.0589
_refine_ls_shift/su_max 0.003
_refine_ls_shift/su_mean 0.000
_refine_ls_structure_factor_coef Fsqd
_refine_ls_weighting_details 'calc w=1/[\s^2^(Fo^2^)+(0.1000P)^2^+0.0000P] where P=(Fo^2^+2Fc^2^)/3'
_refine_ls_weighting_scheme calc
_refine_ls_wR_factor_gt 0.2171
_refine_ls_wR_factor_ref 0.2213
_reflns_number_gt 1950
_reflns_number_total 2462
_reflns_threshold_expression >2sigma(I)
_cod_data_source_file c4ta07115h2.cif
_cod_data_source_block eea-MOF-4_Prof.Eddaoudi_KAUST
_cod_depositor_comments
;
The following automatic conversions were performed:

data item '_symmetry_cell_setting' value ' hexagonal ' was changed to
'hexagonal' in accordance with the
/home/saulius/struct/COD-crude-data/automatic-downloads/DataCite-retrospective/RSC/depositions/lib/dictionaries/cif_core.dic
dictionary named 'cif_core.dic' version 2.4.2 last updated on
2011-04-26.

Automatic conversion script
Id: cif_fix_values 6909 2019-04-08 15:41:33Z antanas 
;
_cod_original_cell_volume 11558.3(12)
_cod_original_sg_symbol_H-M ' R -3 m '
_cod_database_code 7235865

loop_
_symmetry_equiv_pos_as_xyz
'x, y, z'
'-y, x-y, z'
'-x+y, -x, z'
'x-y, -y, -z'
'-x, -x+y, -z'
'y, x, -z'
'x+2/3, y+1/3, z+1/3'
'-y+2/3, x-y+1/3, z+1/3'
'-x+y+2/3, -x+1/3, z+1/3'
'x-y+2/3, -y+1/3, -z+1/3'
'-x+2/3, -x+y+1/3, -z+1/3'
'y+2/3, x+1/3, -z+1/3'
'x+1/3, y+2/3, z+2/3'
'-y+1/3, x-y+2/3, z+2/3'
'-x+y+1/3, -x+2/3, z+2/3'
'x-y+1/3, -y+2/3, -z+2/3'
'-x+1/3, -x+y+2/3, -z+2/3'
'y+1/3, x+2/3, -z+2/3'
'-x, -y, -z'
'y, -x+y, -z'
'x-y, x, -z'
'-x+y, y, z'
'x, x-y, z'
'-y, -x, z'
'-x+2/3, -y+1/3, -z+1/3'
'y+2/3, -x+y+1/3, -z+1/3'
'x-y+2/3, x+1/3, -z+1/3'
'-x+y+2/3, y+1/3, z+1/3'
'x+2/3, x-y+1/3, z+1/3'
'-y+2/3, -x+1/3, z+1/3'
'-x+1/3, -y+2/3, -z+2/3'
'y+1/3, -x+y+2/3, -z+2/3'
'x-y+1/3, x+2/3, -z+2/3'
'-x+y+1/3, y+2/3, z+2/3'
'x+1/3, x-y+2/3, z+2/3'
'-y+1/3, -x+2/3, z+2/3'

loop_
_atom_site_label
_atom_site_type_symbol
_atom_site_fract_x
_atom_site_fract_y
_atom_site_fract_z
_atom_site_U_iso_or_equiv
_atom_site_adp_type
_atom_site_occupancy
_atom_site_symmetry_multiplicity
_atom_site_calc_flag
_atom_site_refinement_flags
_atom_site_disorder_assembly
_atom_site_disorder_group
Cu1 Cu 1.14379(2) 0.28758(4) 0.804068(17) 0.0351(3) Uani 1 2 d S . .
C2 C 1.1206(3) 0.4277(2) 0.80968(10) 0.0457(11) Uani 1 1 d . . .
N1 N 1.12146(15) 0.2429(3) 0.74975(11) 0.0423(12) Uani 1 2 d S . .
O11 O 1.1506(2) 0.44535(17) 0.84004(7) 0.0501(8) Uani 1 1 d . . .
O12 O 1.1107(3) 0.3677(2) 0.79143(7) 0.0615(10) Uani 1 1 d . . .
C3 C 1.0939(3) 0.4832(3) 0.79334(11) 0.0498(11) Uani 1 1 d . . .
C4 C 1.1123(4) 0.5561(2) 0.80986(15) 0.0454(14) Uani 1 2 d S . .
H4 H 1.1369 0.5685 0.8320 0.068 Uiso 1 2 calc SR . .
C7 C 1.0355(6) 0.5177(3) 0.7442(2) 0.074(3) Uani 1 2 d S . .
C8 C 1.0549(4) 0.4637(3) 0.76076(12) 0.0641(15) Uani 1 1 d . . .
H8 H 1.0418 0.4142 0.7499 0.096 Uiso 1 1 calc R . .
C1 C 1.1970(9) 0.3011(11) 0.6414(3) 0.113(6) Uani 0.50 1 d PDU . -1
C5 C 1.1848(4) 0.2485(4) 0.73240(16) 0.100(2) Uani 1 1 d . . .
H5 H 1.2214 0.2480 0.7488 0.150 Uiso 1 1 calc R A 1
C10 C 1.1663(7) 0.2746(9) 0.6787(3) 0.060(3) Uani 0.50 1 d PDU . -1
C11A C 1.2152(9) 0.2545(8) 0.7013(3) 0.072(3) Uani 0.50 1 d P . 1
H11A H 1.2590 0.2474 0.6949 0.108 Uiso 0.50 1 calc PR . 1
C11B C 1.1812(10) 0.2730(10) 0.6922(3) 0.072(3) Uani 0.50 1 d P . 2
H11B H 1.2184 0.2841 0.6739 0.108 Uiso 0.50 1 calc PR . 2
N2 N 0.9990(7) 0.4995(3) 0.71059(18) 0.100(3) Uani 1 2 d S . .
O1 O 1.2505(8) 0.2694(9) 0.6267(3) 0.198(8) Uani 0.50 1 d PD . .

loop_
_atom_site_aniso_label
_atom_site_aniso_U_11
_atom_site_aniso_U_22
_atom_site_aniso_U_33
_atom_site_aniso_U_23
_atom_site_aniso_U_13
_atom_site_aniso_U_12
Cu1 0.0491(5) 0.0207(5) 0.0259(5) 0.0007(3) 0.00033(14) 0.0103(2)
C2 0.070(3) 0.028(2) 0.039(2) 0.0022(17) 0.001(2) 0.024(2)
N1 0.061(3) 0.033(3) 0.024(2) -0.0100(19) -0.0050(9) 0.0164(13)
O11 0.072(2) 0.0365(16) 0.0458(15) -0.0082(13) -0.0109(15) 0.0302(16)
O12 0.117(3) 0.0483(19) 0.0347(14) -0.0034(13) -0.0116(17) 0.053(2)
C3 0.076(3) 0.040(2) 0.045(2) -0.0035(18) -0.009(2) 0.037(2)
C4 0.065(4) 0.041(2) 0.039(3) 0.0004(14) 0.001(3) 0.032(2)
C7 0.129(8) 0.061(3) 0.056(4) -0.018(2) -0.036(4) 0.064(4)
C8 0.109(4) 0.051(3) 0.049(2) -0.011(2) -0.019(3) 0.052(3)
C1 0.072(9) 0.226(19) 0.058(6) 0.043(9) 0.025(6) 0.087(11)
C5 0.103(5) 0.095(5) 0.074(4) -0.039(3) 0.017(4) 0.029(4)
C10 0.047(6) 0.091(8) 0.052(6) 0.012(6) 0.001(5) 0.041(6)
C11A 0.097(9) 0.100(7) 0.037(5) 0.002(4) -0.006(5) 0.063(6)
C11B 0.097(9) 0.100(7) 0.037(5) 0.002(4) -0.006(5) 0.063(6)
N2 0.186(9) 0.086(3) 0.061(4) -0.028(3) -0.056(5) 0.093(5)
O1 0.153(12) 0.270(18) 0.084(7) 0.110(10) 0.020(7) 0.041(12)

loop_
_atom_type_symbol
_atom_type_description
_atom_type_scat_dispersion_real
_atom_type_scat_dispersion_imag
_atom_type_scat_source
C C 0.0181 0.0091 'International Tables Vol C Tables 4.2.6.8 and 6.1.1.4'
H H 0.0000 0.0000 'International Tables Vol C Tables 4.2.6.8 and 6.1.1.4'
N N 0.0311 0.0180 'International Tables Vol C Tables 4.2.6.8 and 6.1.1.4'
O O 0.0492 0.0322 'International Tables Vol C Tables 4.2.6.8 and 6.1.1.4'
Cu Cu -1.9646 0.5888 'International Tables Vol C Tables 4.2.6.8 and 6.1.1.4'

loop_
_geom_angle_atom_site_label_1
_geom_angle_atom_site_label_2
_geom_angle_atom_site_label_3
_geom_angle
_geom_angle_site_symmetry_1
_geom_angle_site_symmetry_3
O11 Cu1 O11 89.1(2) 16_556 31_756
O11 Cu1 O12 167.07(12) 16_556 22_755
O11 Cu1 O12 89.27(16) 31_756 22_755
O11 Cu1 O12 89.27(16) 16_556 .
O11 Cu1 O12 167.07(12) 31_756 .
O12 Cu1 O12 89.4(2) 22_755 .
O11 Cu1 N1 103.33(13) 16_556 .
O11 Cu1 N1 103.33(13) 31_756 .
O12 Cu1 N1 89.52(12) 22_755 .
O12 Cu1 N1 89.52(12) . .
O11 Cu1 Cu1 86.84(9) 16_556 31_756
O11 Cu1 Cu1 86.84(9) 31_756 31_756
O12 Cu1 Cu1 80.26(9) 22_755 31_756
O12 Cu1 Cu1 80.26(9) . 31_756
N1 Cu1 Cu1 165.55(14) . 31_756
O11 C2 O12 126.1(4) . .
O11 C2 C3 117.3(4) . .
O12 C2 C3 116.6(4) . .
C5 N1 C5 119.5(7) . 22_755
C5 N1 Cu1 116.6(3) . .
C5 N1 Cu1 116.6(3) 22_755 .
C2 O11 Cu1 120.1(3) . 31_756
C2 O12 Cu1 126.6(3) . .
C4 C3 C8 120.1(4) . .
C4 C3 C2 119.9(4) . .
C8 C3 C2 119.9(4) . .
C3 C4 C3 119.9(6) . 23
C8 C7 C8 119.3(6) 23 .
C8 C7 N2 120.3(3) 23 .
C8 C7 N2 120.3(3) . .
C3 C8 C7 120.3(5) . .
N2 C1 O1 122.9(9) 27_546 .
N2 C1 C10 119.8(11) 27_546 .
O1 C1 C10 115.8(11) . .
C11A C5 N1 143.7(9) . .
C11A C5 C11B 35.6(8) . .
N1 C5 C11B 109.4(9) . .
C11A C10 C1 117.0(10) . .
C5 C11A C10 104.7(11) . .
C5 C11B C11B 100.7(7) . 22_755
C1 N2 C1 90.3(12) 26_566 12_546
C1 N2 C7 133.8(6) 26_566 .
C1 N2 C7 133.8(6) 12_546 .

loop_
_geom_bond_atom_site_label_1
_geom_bond_atom_site_label_2
_geom_bond_distance
_geom_bond_site_symmetry_2
Cu1 O11 1.929(3) 16_556
Cu1 O11 1.929(3) 31_756
Cu1 O12 1.954(3) 22_755
Cu1 O12 1.954(3) .
Cu1 N1 2.179(4) .
Cu1 Cu1 2.6677(14) 31_756
C2 O11 1.249(5) .
C2 O12 1.254(5) .
C2 C3 1.498(6) .
N1 C5 1.315(7) .
N1 C5 1.315(7) 22_755
O11 Cu1 1.929(3) 31_756
C3 C4 1.383(5) .
C3 C8 1.385(6) .
C4 C3 1.383(5) 23
C7 C8 1.388(6) 23
C7 C8 1.388(6) .
C7 N2 1.404(9) .
C1 N2 1.232(13) 27_546
C1 O1 1.506(9) .
C1 C10 1.511(9) .
C5 C11A 1.287(12) .
C5 C11B 1.600(13) .
C10 C11A 1.437(15) .
C11B C11B 1.68(3) 22_755
N2 C1 1.232(13) 26_566
N2 C1 1.232(13) 12_546

loop_
_platon_squeeze_void_nr
_platon_squeeze_void_average_x
_platon_squeeze_void_average_y
_platon_squeeze_void_average_z
_platon_squeeze_void_volume
_platon_squeeze_void_count_electrons
_platon_squeeze_void_content
1 -0.070 -0.063 -0.004 6460 1719 ' '
